data_7152750
loop_
_publ_author_name
'Reen, F. Jerry'
'Clarke, Sarah L.'
'Legendre, Claire'
'McSweeney, Christina M.'
'Eccles, Kevin S.'
'Lawrence, Simon E.'
'O'Gara, Fergal'
'McGlacken, Gerard P.'

_publ_section_title
;
 Structure-function analysis of the C-3 position in analogues of microbial
 behavioural modulators HHQ and PQS.
;
_journal_issue 44
_journal_name_full 'Organic &amp; biomolecular chemistry'
_journal_page_first 8903
_journal_page_last 8910
_journal_paper_doi 10.1039/c2ob26823j
_journal_volume 10
_journal_year 2012
_chemical_formula_moiety 'C16 H22 N O, Cl'
_chemical_formula_sum 'C16 H22 Cl N O'
_chemical_formula_weight 279.80
_space_group_crystal_system monoclinic
_space_group_IT_number 14
_space_group_name_Hall '-P 2yn'
_space_group_name_H-M_alt 'P 1 21/n 1'
_symmetry_space_group_name_Hall '-P 2yn'
_symmetry_space_group_name_H-M 'P 1 21/n 1'
_atom_sites_solution_hydrogens geom
_atom_sites_solution_primary direct
_atom_sites_solution_secondary difmap
_cell_angle_alpha 90
_cell_angle_beta 106.090(18)
_cell_angle_gamma 90
_cell_formula_units_Z 4
_cell_length_a 10.221(7)
_cell_length_b 13.132(8)
_cell_length_c 12.143(8)
_cell_measurement_reflns_used 1799
_cell_measurement_temperature 296.(2)
_cell_measurement_theta_max 20.9993
_cell_measurement_theta_min 2.3111
_cell_volume 1566.0(18)
_computing_cell_refinement 'SAINT V7.68A (Bruker AXS, 2009)'
_computing_data_collection 'Bruker Instrument Service v2009, 3, 0, 0'
_computing_data_reduction 'SAINT V7.68A (Bruker AXS, 2009)'
_computing_molecular_graphics 'Mercury 3.0 (Macrae et al, 2008)'
_computing_structure_refinement 'SHELXL-97 (Sheldrick, 2008)'
_computing_structure_solution 'SHELXS-97 (Sheldrick, 2008)'
_diffrn_ambient_temperature 296(2)
_diffrn_detector_area_resol_mean 8.3333
_diffrn_measured_fraction_theta_full 0.993
_diffrn_measured_fraction_theta_max 0.993
_diffrn_measurement_device_type 'Bruker APEX II DUO'
_diffrn_measurement_method '\f & \w scans'
_diffrn_radiation_monochromator graphite
_diffrn_radiation_source 'fine-focus sealed tube'
_diffrn_radiation_type MoK\a
_diffrn_radiation_wavelength 0.71073
_diffrn_reflns_av_R_equivalents 0.0612
_diffrn_reflns_av_sigmaI/netI 0.0538
_diffrn_reflns_limit_h_max 12
_diffrn_reflns_limit_h_min -12
_diffrn_reflns_limit_k_max 16
_diffrn_reflns_limit_k_min -16
_diffrn_reflns_limit_l_max 15
_diffrn_reflns_limit_l_min -15
_diffrn_reflns_number 16548
_diffrn_reflns_theta_full 26.51
_diffrn_reflns_theta_max 26.51
_diffrn_reflns_theta_min 2.31
_exptl_absorpt_coefficient_mu 0.237
_exptl_absorpt_correction_T_max 0.7454
_exptl_absorpt_correction_T_min 0.6372
_exptl_absorpt_correction_type multi-scan
_exptl_absorpt_process_details 'SADABS V2008/1 (Bruker AXS)'
_exptl_crystal_colour colourless
_exptl_crystal_density_diffrn 1.187
_exptl_crystal_density_method 'not measured'
_exptl_crystal_description Block
_exptl_crystal_F_000 600
_exptl_crystal_size_max 0.21
_exptl_crystal_size_mid 0.14
_exptl_crystal_size_min 0.11
_refine_diff_density_max 0.191
_refine_diff_density_min -0.250
_refine_ls_extinction_method none
_refine_ls_goodness_of_fit_ref 1.087
_refine_ls_hydrogen_treatment mixed
_refine_ls_matrix_type full
_refine_ls_number_parameters 177
_refine_ls_number_reflns 3226
_refine_ls_number_restraints 6
_refine_ls_restrained_S_all 1.086
_refine_ls_R_factor_all 0.1238
_refine_ls_R_factor_gt 0.0559
_refine_ls_shift/su_max 0.000
_refine_ls_shift/su_mean 0.000
_refine_ls_structure_factor_coef Fsqd
_refine_ls_weighting_details 'calc w=1/[\s^2^(Fo^2^)+(0.0775P)^2^+0.0000P] where P=(Fo^2^+2Fc^2^)/3'
_refine_ls_weighting_scheme calc
_refine_ls_wR_factor_gt 0.1402
_refine_ls_wR_factor_ref 0.1690
_reflns_number_gt 1682
_reflns_number_total 3226
_reflns_threshold_expression >2sigma(I)
_cod_data_source_file c2ob26823j.txt
_cod_data_source_block HHQ.HCl
_cod_original_cell_volume 1566.0(17)
_cod_database_code 7152750

loop_
_space_group_symop_operation_xyz
'x, y, z'
'-x+1/2, y+1/2, -z+1/2'
'-x, -y, -z'
'x-1/2, -y-1/2, z-1/2'

loop_
_atom_site_type_symbol
_atom_site_label
_atom_site_fract_x
_atom_site_fract_y
_atom_site_fract_z
_atom_site_U_iso_or_equiv
_atom_site_adp_type
_atom_site_calc_flag
_atom_site_refinement_flags
_atom_site_occupancy
C C1 0.8737(3) 0.8888(2) 0.6645(3) 0.0576(7) Uani d . 1
C C2 0.8366(3) 0.8680(2) 0.7625(3) 0.0601(8) Uani d . 1
H H2 0.8711 0.9076 0.8276 0.072 Uiso calc R 1
C C3 0.7487(3) 0.7890(2) 0.7654(2) 0.0585(7) Uani d . 1
H H4 0.642(3) 0.693(2) 0.671(2) 0.067(11) Uiso d . 1
N N4 0.6983(3) 0.7335(2) 0.6707(2) 0.0587(7) Uani d . 1
C C5 0.7316(3) 0.7491(2) 0.5693(2) 0.0549(7) Uani d . 1
C C6 0.8223(3) 0.8283(2) 0.5648(2) 0.0521(7) Uani d . 1
C C7 0.8573(3) 0.8426(2) 0.4617(3) 0.0644(8) Uani d . 1
H H7 0.9167 0.8948 0.4563 0.077 Uiso calc R 1
C C8 0.8054(3) 0.7811(3) 0.3699(3) 0.0721(9) Uani d . 1
H H8 0.8296 0.7912 0.3023 0.087 Uiso calc R 1
C C9 0.7153(3) 0.7026(3) 0.3771(3) 0.0733(9) Uani d . 1
H H9 0.6798 0.6614 0.3136 0.088 Uiso calc R 1
C C10 0.6786(3) 0.6853(2) 0.4754(3) 0.0642(8) Uani d . 1
H H10 0.6198 0.6323 0.4797 0.077 Uiso calc R 1
O O11 0.9589(2) 0.96319(16) 0.65549(17) 0.0746(6) Uani d . 1
H H11 0.9837 0.994 0.7165 0.112 Uiso calc R 1
C C12 0.7146(3) 0.7558(3) 0.8726(3) 0.0750(9) Uani d . 1
H H12A 0.6226 0.7289 0.853 0.09 Uiso calc R 1
H H12B 0.7187 0.8139 0.9227 0.09 Uiso calc R 1
C C13 0.8153(4) 0.6733(3) 0.9356(3) 0.0778(9) Uani d . 1
H H13A 0.806 0.6142 0.8861 0.093 Uiso calc R 1
H H13B 0.9073 0.699 0.9482 0.093 Uiso calc R 1
C C14 0.7972(4) 0.6400(3) 1.0482(3) 0.0788(10) Uani d . 1
H H14A 0.7066 0.6117 1.0357 0.095 Uiso calc R 1
H H14B 0.8037 0.6992 1.0973 0.095 Uiso calc R 1
C C15 0.9024(4) 0.5605(3) 1.1105(3) 0.0867(10) Uani d . 1
H H15A 0.8961 0.5018 1.0607 0.104 Uiso calc R 1
H H15B 0.9927 0.5892 1.1227 0.104 Uiso calc R 1
C C16 0.8878(4) 0.5251(3) 1.2221(3) 0.0879(11) Uani d . 1
H H16A 0.7954 0.5005 1.2101 0.105 Uiso calc R 1
H H16B 0.8988 0.5836 1.2727 0.105 Uiso calc R 1
C C17 0.9827(4) 0.4436(3) 1.2831(4) 0.1011(12) Uani d . 1
H H17A 1.0743 0.4712 1.3068 0.121 Uiso calc R 1
H H17B 0.9822 0.3885 1.2297 0.121 Uiso calc R 1
C C18 0.9486(5) 0.4009(4) 1.3863(4) 0.1263(16) Uani d U 1
H H18A 0.8689 0.4343 1.3959 0.189 Uiso d R 1
H H18B 1.0235 0.4119 1.4532 0.189 Uiso d R 1
H H18C 0.9313 0.3292 1.3759 0.189 Uiso d R 1
Cl Cl19 0.45006(7) 0.58691(6) 0.63837(7) 0.0704(3) Uani d . 1

loop_
_atom_site_aniso_label
_atom_site_aniso_U_11
_atom_site_aniso_U_22
_atom_site_aniso_U_33
_atom_site_aniso_U_12
_atom_site_aniso_U_13
_atom_site_aniso_U_23
C1 0.0521(16) 0.0528(17) 0.0683(19) 0.0006(14) 0.0175(15) 0.0006(14)
C2 0.0571(17) 0.0587(18) 0.0642(19) -0.0066(15) 0.0164(15) -0.0057(14)
C3 0.0538(17) 0.0613(18) 0.0623(18) -0.0016(15) 0.0194(15) -0.0041(15)
N4 0.0522(15) 0.0568(16) 0.0695(18) -0.0086(13) 0.0210(13) 0.0003(13)
C5 0.0483(15) 0.0575(18) 0.0578(17) 0.0073(14) 0.0128(14) 0.0016(14)
C6 0.0455(15) 0.0505(16) 0.0622(18) 0.0028(13) 0.0181(14) 0.0023(14)
C7 0.0592(18) 0.0634(19) 0.073(2) 0.0033(15) 0.0219(16) 0.0071(17)
C8 0.071(2) 0.087(2) 0.0622(19) 0.0057(19) 0.0254(17) -0.0002(18)
C9 0.065(2) 0.083(2) 0.071(2) 0.0010(18) 0.0159(17) -0.0141(18)
C10 0.0520(17) 0.071(2) 0.067(2) -0.0035(15) 0.0132(15) -0.0081(16)
O11 0.0839(15) 0.0625(13) 0.0838(15) -0.0235(12) 0.0338(13) -0.0045(11)
C12 0.076(2) 0.084(2) 0.072(2) -0.0140(18) 0.0314(18) -0.0079(17)
C13 0.087(2) 0.075(2) 0.077(2) -0.0083(19) 0.0330(19) 0.0010(18)
C14 0.089(2) 0.070(2) 0.081(2) -0.0079(19) 0.0288(19) -0.0069(18)
C15 0.092(2) 0.079(2) 0.096(3) -0.002(2) 0.038(2) -0.001(2)
C16 0.097(3) 0.079(2) 0.091(3) 0.005(2) 0.031(2) -0.008(2)
C17 0.080(2) 0.108(3) 0.115(3) 0.019(2) 0.027(2) 0.011(3)
C18 0.116(3) 0.141(4) 0.119(3) 0.024(3) 0.026(3) 0.016(3)
Cl19 0.0626(5) 0.0598(5) 0.0904(6) -0.0014(4) 0.0238(4) 0.0066(4)

loop_
_atom_type_symbol
_atom_type_description
_atom_type_scat_dispersion_real
_atom_type_scat_dispersion_imag
_atom_type_scat_source
C C 0.0033 0.0016 'International Tables Vol C Tables 4.2.6.8 and 6.1.1.4'
H H 0.0000 0.0000 'International Tables Vol C Tables 4.2.6.8 and 6.1.1.4'
N N 0.0061 0.0033 'International Tables Vol C Tables 4.2.6.8 and 6.1.1.4'
O O 0.0106 0.0060 'International Tables Vol C Tables 4.2.6.8 and 6.1.1.4'
Cl Cl 0.1484 0.1585 'International Tables Vol C Tables 4.2.6.8 and 6.1.1.4'

loop_
_geom_angle_atom_site_label_1
_geom_angle_atom_site_label_2
_geom_angle_atom_site_label_3
_geom_angle
O11 C1 C2 124.1(3)
O11 C1 C6 115.9(3)
C2 C1 C6 120.0(3)
C1 C2 C3 120.7(3)
C1 C2 H2 119.6
C3 C2 H2 119.6
N4 C3 C2 119.0(3)
N4 C3 C12 117.4(3)
C2 C3 C12 123.4(3)
C3 N4 C5 123.7(3)
C3 N4 H4 118.(2)
C5 N4 H4 118.(2)
N4 C5 C10 120.2(3)
N4 C5 C6 118.2(3)
C10 C5 C6 121.6(3)
C5 C6 C7 117.8(3)
C5 C6 C1 118.3(3)
C7 C6 C1 123.9(3)
C8 C7 C6 120.8(3)
C8 C7 H7 119.6
C6 C7 H7 119.6
C7 C8 C9 120.0(3)
C7 C8 H8 120.0
C9 C8 H8 120.0
C10 C9 C8 121.4(3)
C10 C9 H9 119.3
C8 C9 H9 119.3
C9 C10 C5 118.4(3)
C9 C10 H10 120.8
C5 C10 H10 120.8
C1 O11 H11 109.5
C3 C12 C13 110.5(3)
C3 C12 H12A 109.6
C13 C12 H12A 109.6
C3 C12 H12B 109.6
C13 C12 H12B 109.6
H12A C12 H12B 108.1
C14 C13 C12 115.1(3)
C14 C13 H13A 108.5
C12 C13 H13A 108.5
C14 C13 H13B 108.5
C12 C13 H13B 108.5
H13A C13 H13B 107.5
C13 C14 C15 113.7(3)
C13 C14 H14A 108.8
C15 C14 H14A 108.8
C13 C14 H14B 108.8
C15 C14 H14B 108.8
H14A C14 H14B 107.7
C16 C15 C14 115.4(3)
C16 C15 H15A 108.4
C14 C15 H15A 108.4
C16 C15 H15B 108.4
C14 C15 H15B 108.4
H15A C15 H15B 107.5
C15 C16 C17 117.5(3)
C15 C16 H16A 107.9
C17 C16 H16A 107.9
C15 C16 H16B 107.9
C17 C16 H16B 107.9
H16A C16 H16B 107.2
C16 C17 C18 114.3(3)
C16 C17 H17A 108.7
C18 C17 H17A 108.7
C16 C17 H17B 108.7
C18 C17 H17B 108.7
H17A C17 H17B 107.6
C17 C18 H18A 109.4
C17 C18 H18B 109.6
H18A C18 H18B 109.5
C17 C18 H18C 109.5
H18A C18 H18C 109.5
H18B C18 H18C 109.5

loop_
_geom_bond_atom_site_label_1
_geom_bond_atom_site_label_2
_geom_bond_distance
C1 O11 1.333(3)
C1 C2 1.373(4)
C1 C6 1.421(4)
C2 C3 1.379(4)
C2 H2 0.93
C3 N4 1.339(4)
C3 C12 1.503(4)
N4 C5 1.381(4)
N4 H4 0.78(3)
C5 C10 1.398(4)
C5 C6 1.404(4)
C6 C7 1.407(4)
C7 C8 1.360(4)
C7 H7 0.93
C8 C9 1.401(4)
C8 H8 0.93
C9 C10 1.366(4)
C9 H9 0.93
C10 H10 0.93
O11 H11 0.82
C12 C13 1.544(5)
C12 H12A 0.97
C12 H12B 0.97
C13 C14 1.495(4)
C13 H13A 0.97
C13 H13B 0.97
C14 C15 1.539(5)
C14 H14A 0.97
C14 H14B 0.97
C15 C16 1.479(5)
C15 H15A 0.97
C15 H15B 0.97
C16 C17 1.496(5)
C16 H16A 0.97
C16 H16B 0.97
C17 C18 1.500(6)
C17 H17A 0.97
C17 H17B 0.97
C18 H18A 0.96
C18 H18B 0.96
C18 H18C 0.96

loop_
_geom_hbond_atom_site_label_D
_geom_hbond_atom_site_label_H
_geom_hbond_atom_site_label_A
_geom_hbond_site_symmetry_A
_geom_hbond_distance_DH
_geom_hbond_distance_HA
_geom_hbond_distance_DA
_geom_hbond_angle_DHA
O11 H11 Cl19 2_656 0.82 2.10 2.912(3) 173.7

loop_
_geom_torsion_atom_site_label_1
_geom_torsion_atom_site_label_2
_geom_torsion_atom_site_label_3
_geom_torsion_atom_site_label_4
_geom_torsion
O11 C1 C2 C3 -179.4(3)
C6 C1 C2 C3 -0.5(4)
C1 C2 C3 N4 -0.9(4)
C1 C2 C3 C12 173.9(3)
C2 C3 N4 C5 1.6(4)
C12 C3 N4 C5 -173.6(3)
C3 N4 C5 C10 177.5(3)
C3 N4 C5 C6 -0.7(4)
N4 C5 C6 C7 179.0(2)
C10 C5 C6 C7 0.9(4)
N4 C5 C6 C1 -0.7(4)
C10 C5 C6 C1 -178.9(3)
O11 C1 C6 C5 -179.7(2)
C2 C1 C6 C5 1.3(4)
O11 C1 C6 C7 0.5(4)
C2 C1 C6 C7 -178.4(3)
C5 C6 C7 C8 -0.4(4)
C1 C6 C7 C8 179.3(3)
C6 C7 C8 C9 0.3(4)
C7 C8 C9 C10 -0.6(5)
C8 C9 C10 C5 1.0(4)
N4 C5 C10 C9 -179.3(3)
C6 C5 C10 C9 -1.1(4)
N4 C3 C12 C13 85.0(3)
C2 C3 C12 C13 -89.9(4)
C3 C12 C13 C14 175.7(3)
C12 C13 C14 C15 -178.0(3)
C13 C14 C15 C16 -179.7(3)
C14 C15 C16 C17 176.7(3)
C15 C16 C17 C18 -171.3(4)
